data_7220204
loop_
_publ_author_name
'Liu, Yang'
'Wang, Dan'
'Zheng, Xiangjun'
'Jin, Lin-Pei'

_publ_section_title
;
 Binding sites-driving sensing properties of a quinazoline derivative with
 metal cations
;
_journal_name_full 'RSC Adv.'
_journal_paper_doi 10.1039/C5RA04841A
_journal_year 2015
_chemical_formula_sum 'C40 H32 Cd N6 O6'
_chemical_formula_weight 805.11
_chemical_name_systematic
; 
 ? 
;
_space_group_IT_number 15
_symmetry_cell_setting monoclinic
_symmetry_space_group_name_Hall '-C 2yc'
_symmetry_space_group_name_H-M 'C 1 2/c 1'
_atom_sites_solution_hydrogens geom
_atom_sites_solution_primary direct
_atom_sites_solution_secondary difmap
_audit_creation_method SHELXL-97
_audit_update_record
;
2015-01-16 deposited with the CCDC.
2015-04-16 downloaded from the CCDC.
;
_cell_angle_alpha 90.00
_cell_angle_beta 110.149(3)
_cell_angle_gamma 90.00
_cell_formula_units_Z 4
_cell_length_a 18.697(3)
_cell_length_b 10.5490(18)
_cell_length_c 18.017(3)
_cell_measurement_reflns_used 4025
_cell_measurement_temperature 296(2)
_cell_measurement_theta_max 26.45
_cell_measurement_theta_min 2.25
_cell_volume 3336.1(10)
_computing_cell_refinement 'Bruker SMART'
_computing_data_collection 'Bruker SMART'
_computing_data_reduction 'Bruker SAINT'
_computing_molecular_graphics 'Bruker SHELXTL'
_computing_publication_material 'Bruker SHELXTL'
_computing_structure_refinement 'SHELXL-97 (Sheldrick, 1997)'
_computing_structure_solution 'SHELXS-97 (Sheldrick, 1990)'
_diffrn_ambient_temperature 296(2)
_diffrn_measured_fraction_theta_full 0.999
_diffrn_measured_fraction_theta_max 0.999
_diffrn_measurement_device_type 'CCD area detector'
_diffrn_measurement_method 'phi and omega scans'
_diffrn_radiation_monochromator graphite
_diffrn_radiation_source 'fine-focus sealed tube'
_diffrn_radiation_type MoK\a
_diffrn_radiation_wavelength 0.71073
_diffrn_reflns_av_R_equivalents 0.0318
_diffrn_reflns_av_sigmaI/netI 0.0373
_diffrn_reflns_limit_h_max 24
_diffrn_reflns_limit_h_min -20
_diffrn_reflns_limit_k_max 13
_diffrn_reflns_limit_k_min -11
_diffrn_reflns_limit_l_max 23
_diffrn_reflns_limit_l_min -23
_diffrn_reflns_number 11130
_diffrn_reflns_theta_full 27.52
_diffrn_reflns_theta_max 27.52
_diffrn_reflns_theta_min 2.25
_exptl_absorpt_coefficient_mu 0.716
_exptl_absorpt_correction_T_max 0.9318
_exptl_absorpt_correction_T_min 0.8413
_exptl_absorpt_correction_type multi-scan
_exptl_absorpt_process_details SADABS
_exptl_crystal_colour yellow
_exptl_crystal_density_diffrn 1.603
_exptl_crystal_density_meas 1.603
_exptl_crystal_density_method 'not measured'
_exptl_crystal_description bulk
_exptl_crystal_F_000 1640
_exptl_crystal_size_max 0.25
_exptl_crystal_size_mid 0.15
_exptl_crystal_size_min 0.10
_refine_diff_density_max 1.689
_refine_diff_density_min -0.433
_refine_diff_density_rms 0.099
_refine_ls_extinction_method none
_refine_ls_goodness_of_fit_ref 1.074
_refine_ls_hydrogen_treatment mixed
_refine_ls_matrix_type full
_refine_ls_number_parameters 241
_refine_ls_number_reflns 3845
_refine_ls_number_restraints 0
_refine_ls_restrained_S_all 1.074
_refine_ls_R_factor_all 0.0512
_refine_ls_R_factor_gt 0.0448
_refine_ls_shift/su_max 0.000
_refine_ls_shift/su_mean 0.000
_refine_ls_structure_factor_coef Fsqd
_refine_ls_weighting_details 'calc w=1/[\s^2^(Fo^2^)+(0.0639P)^2^+9.8968P] where P=(Fo^2^+2Fc^2^)/3'
_refine_ls_weighting_scheme calc
_refine_ls_wR_factor_gt 0.1234
_refine_ls_wR_factor_ref 0.1272
_reflns_number_gt 3377
_reflns_number_total 3845
_reflns_threshold_expression >2sigma(I)
_cod_data_source_file c5ra04841a2.cif
_cod_data_source_block 1
_cod_depositor_comments
;
The following automatic conversions were performed:

'_symmetry_cell_setting' value 'Monoclinic' changed to 'monoclinic'
according to
/usr/data/users/saulius/crontab/automatic-downloads/rss-feeds/RSC/lib/dictionaries/cif_core.dic
dictionary named 'cif_core.dic' version 2.4.2 from 2011-04-26.

'_exptl_absorpt_correction_type' value 'Multi-scan' changed to
'multi-scan' according to
/usr/data/users/saulius/crontab/automatic-downloads/rss-feeds/RSC/lib/dictionaries/cif_core.dic
dictionary named 'cif_core.dic' version 2.4.2 from 2011-04-26.

Automatic conversion script
Id: cif_fix_values 3271 2015-04-21 07:52:19Z andrius 

2018-11-20
Z value and formula fixed to values more according to usual
chemical conventions.                 miguel
;
_cod_original_formula_sum 'C26.67 H21.33 Cd0.67 N4 O4'
_cod_original_formula_weight 536.74
_cod_original_formula_units_Z 6
_cod_original_cell_volume 3336.2(10)
_cod_original_sg_symbol_H-M C2/c
_cod_database_code 7220204

loop_
_symmetry_equiv_pos_as_xyz
'x, y, z'
'-x, y, -z+1/2'
'x+1/2, y+1/2, z'
'-x+1/2, y+1/2, -z+1/2'
'-x, -y, -z'
'x, -y, z-1/2'
'-x+1/2, -y+1/2, -z'
'x+1/2, -y+1/2, z-1/2'

loop_
_atom_site_label
_atom_site_type_symbol
_atom_site_fract_x
_atom_site_fract_y
_atom_site_fract_z
_atom_site_U_iso_or_equiv
_atom_site_adp_type
_atom_site_occupancy
_atom_site_symmetry_multiplicity
_atom_site_calc_flag
_atom_site_refinement_flags
C1 C 0.54138(19) 0.0288(3) 0.91732(19) 0.0285(7) Uani 1 1 d .
C2 C 0.5896(2) -0.0664(4) 0.9598(2) 0.0369(8) Uani 1 1 d .
H2 H 0.5909 -0.1454 0.9373 0.044 Uiso 1 1 calc R
C3 C 0.6354(2) -0.0402(4) 1.0361(2) 0.0433(9) Uani 1 1 d .
H3 H 0.6681 -0.1027 1.0654 0.052 Uiso 1 1 calc R
C4 C 0.6341(2) 0.0768(4) 1.0707(2) 0.0435(9) Uani 1 1 d .
H4 H 0.6649 0.0898 1.1230 0.052 Uiso 1 1 calc R
C5 C 0.5880(2) 0.1755(4) 1.0294(2) 0.0394(8) Uani 1 1 d .
H5 H 0.5875 0.2545 1.0521 0.047 Uiso 1 1 calc R
C6 C 0.54239(19) 0.1479(3) 0.9515(2) 0.0298(7) Uani 1 1 d .
C7 C 0.46105(19) 0.1450(3) 0.82805(19) 0.0274(6) Uani 1 1 d .
C8 C 0.40806(19) 0.2015(3) 0.75697(19) 0.0294(7) Uani 1 1 d .
C9 C 0.3619(2) 0.1312(4) 0.6934(2) 0.0344(7) Uani 1 1 d .
H9 H 0.3596 0.0435 0.6974 0.041 Uiso 1 1 calc R
C10 C 0.3192(2) 0.1916(4) 0.6240(2) 0.0429(9) Uani 1 1 d .
H10 H 0.2877 0.1449 0.5814 0.051 Uiso 1 1 calc R
C11 C 0.3238(3) 0.3216(4) 0.6187(2) 0.0476(10) Uani 1 1 d .
H11 H 0.2968 0.3617 0.5713 0.057 Uiso 1 1 calc R
C12 C 0.3673(3) 0.3931(4) 0.6817(2) 0.0447(9) Uani 1 1 d .
H12 H 0.3694 0.4806 0.6766 0.054 Uiso 1 1 calc R
C13 C 0.4086(2) 0.3351(3) 0.7535(2) 0.0331(7) Uani 1 1 d .
C14 C 0.4096(2) 0.3706(3) 0.9309(2) 0.0387(8) Uani 1 1 d .
C15 C 0.4153(3) 0.3783(4) 1.0063(3) 0.0482(10) Uani 1 1 d .
H15 H 0.4597 0.3793 1.0502 0.058 Uiso 1 1 calc R
C16 C 0.3382(4) 0.3847(4) 1.0055(3) 0.0625(14) Uani 1 1 d .
H16 H 0.3233 0.3929 1.0495 0.075 Uiso 1 1 calc R
C17 C 0.2924(3) 0.3769(5) 0.9311(4) 0.0675(15) Uani 1 1 d .
H17 H 0.2395 0.3778 0.9140 0.081 Uiso 1 1 calc R
C18 C 0.4714(2) 0.3541(3) 0.8960(2) 0.0349(8) Uani 1 1 d .
H18 H 0.5168 0.3984 0.9304 0.042 Uiso 1 1 calc R
C19 C 0.3820(2) -0.2714(3) 0.7566(2) 0.0371(8) Uani 1 1 d .
C20 C 0.3078(3) -0.3260(5) 0.7571(3) 0.0588(12) Uani 1 1 d .
H20A H 0.3179 -0.3965 0.7930 0.088 Uiso 1 1 calc R
H20B H 0.2782 -0.3541 0.7049 0.088 Uiso 1 1 calc R
H20C H 0.2801 -0.2622 0.7739 0.088 Uiso 1 1 calc R
Cd1 Cd 0.5000 -0.12165(3) 0.7500 0.03023(13) Uani 1 2 d S
N1 N 0.49153(17) 0.2198(3) 0.89311(16) 0.0293(6) Uani 1 1 d .
N2 N 0.49071(16) 0.0290(3) 0.83979(16) 0.0285(6) Uani 1 1 d .
N3 N 0.4531(2) 0.4046(3) 0.81747(19) 0.0388(7) Uani 1 1 d .
H3A H 0.4699 0.4779 0.8105 0.047 Uiso 1 1 calc R
O1 O 0.37919(16) -0.1877(3) 0.70589(18) 0.0466(7) Uani 1 1 d .
O2 O 0.44329(17) -0.3062(3) 0.80651(18) 0.0493(7) Uani 1 1 d .
O3 O 0.3357(2) 0.3672(3) 0.8825(2) 0.0631(9) Uani 1 1 d .

loop_
_atom_site_aniso_label
_atom_site_aniso_U_11
_atom_site_aniso_U_22
_atom_site_aniso_U_33
_atom_site_aniso_U_23
_atom_site_aniso_U_13
_atom_site_aniso_U_12
C1 0.0261(16) 0.0320(17) 0.0293(16) 0.0040(13) 0.0118(13) 0.0004(13)
C2 0.0375(19) 0.0352(19) 0.0401(19) 0.0085(15) 0.0160(16) 0.0043(15)
C3 0.035(2) 0.052(2) 0.040(2) 0.0162(18) 0.0094(16) 0.0085(17)
C4 0.0316(19) 0.064(3) 0.0307(18) 0.0061(18) 0.0060(15) -0.0004(18)
C5 0.037(2) 0.048(2) 0.0318(18) -0.0033(16) 0.0106(15) -0.0008(17)
C6 0.0269(16) 0.0338(17) 0.0283(16) 0.0014(13) 0.0089(13) 0.0010(13)
C7 0.0275(16) 0.0266(16) 0.0284(15) 0.0020(12) 0.0101(13) 0.0009(12)
C8 0.0298(17) 0.0312(17) 0.0297(16) 0.0033(13) 0.0135(14) 0.0068(13)
C9 0.0311(18) 0.0381(19) 0.0348(17) -0.0012(15) 0.0123(14) 0.0060(14)
C10 0.036(2) 0.057(3) 0.0329(18) -0.0019(17) 0.0086(16) 0.0102(18)
C11 0.051(2) 0.055(3) 0.0337(19) 0.0105(18) 0.0112(18) 0.021(2)
C12 0.055(3) 0.037(2) 0.044(2) 0.0104(17) 0.0207(19) 0.0149(17)
C13 0.0343(18) 0.0324(17) 0.0366(18) 0.0039(14) 0.0176(15) 0.0069(14)
C14 0.043(2) 0.0276(17) 0.046(2) -0.0070(15) 0.0163(17) 0.0020(15)
C15 0.069(3) 0.033(2) 0.038(2) -0.0036(16) 0.013(2) -0.0040(19)
C16 0.093(4) 0.044(3) 0.072(3) -0.012(2) 0.055(3) -0.003(2)
C17 0.054(3) 0.063(3) 0.096(4) 0.011(3) 0.039(3) 0.011(2)
C18 0.0377(19) 0.0269(17) 0.0382(19) -0.0035(14) 0.0108(15) 0.0007(14)
C19 0.038(2) 0.0296(18) 0.047(2) -0.0062(15) 0.0189(17) -0.0052(15)
C20 0.049(3) 0.052(3) 0.082(3) -0.001(2) 0.031(2) -0.008(2)
Cd1 0.0291(2) 0.02606(19) 0.0344(2) 0.000 0.00955(14) 0.000
N1 0.0340(15) 0.0273(14) 0.0267(14) -0.0006(11) 0.0105(12) 0.0034(11)
N2 0.0319(15) 0.0265(13) 0.0281(13) 0.0017(11) 0.0117(11) 0.0017(11)
N3 0.051(2) 0.0273(15) 0.0416(17) 0.0035(12) 0.0198(15) 0.0025(13)
O1 0.0398(15) 0.0416(16) 0.0555(17) 0.0081(13) 0.0127(13) -0.0068(12)
O2 0.0432(17) 0.0504(18) 0.0515(17) 0.0042(14) 0.0129(14) -0.0016(13)
O3 0.051(2) 0.076(2) 0.061(2) 0.0057(17) 0.0169(16) 0.0018(16)

loop_
_atom_type_symbol
_atom_type_description
_atom_type_scat_dispersion_real
_atom_type_scat_dispersion_imag
_atom_type_scat_source
C C 0.0033 0.0016 'International Tables Vol C Tables 4.2.6.8 and 6.1.1.4'
H H 0.0000 0.0000 'International Tables Vol C Tables 4.2.6.8 and 6.1.1.4'
N N 0.0061 0.0033 'International Tables Vol C Tables 4.2.6.8 and 6.1.1.4'
O O 0.0106 0.0060 'International Tables Vol C Tables 4.2.6.8 and 6.1.1.4'
Cd Cd -0.8075 1.2024 'International Tables Vol C Tables 4.2.6.8 and 6.1.1.4'

loop_
_geom_angle_atom_site_label_1
_geom_angle_atom_site_label_2
_geom_angle_atom_site_label_3
_geom_angle
_geom_angle_site_symmetry_1
_geom_angle_site_symmetry_3
C2 C1 N2 129.9(3) . .
C2 C1 C6 120.0(3) . .
N2 C1 C6 110.0(3) . .
C3 C2 C1 117.9(4) . .
C3 C2 H2 121.1 . .
C1 C2 H2 121.1 . .
C2 C3 C4 121.8(4) . .
C2 C3 H3 119.1 . .
C4 C3 H3 119.1 . .
C3 C4 C5 121.9(4) . .
C3 C4 H4 119.0 . .
C5 C4 H4 119.0 . .
C4 C5 C6 115.6(4) . .
C4 C5 H5 122.2 . .
C6 C5 H5 122.2 . .
N1 C6 C1 105.0(3) . .
N1 C6 C5 132.3(3) . .
C1 C6 C5 122.7(3) . .
N2 C7 N1 111.6(3) . .
N2 C7 C8 129.7(3) . .
N1 C7 C8 118.5(3) . .
C9 C8 C13 120.6(3) . .
C9 C8 C7 123.4(3) . .
C13 C8 C7 115.9(3) . .
C10 C9 C8 120.0(4) . .
C10 C9 H9 120.0 . .
C8 C9 H9 120.0 . .
C11 C10 C9 119.3(4) . .
C11 C10 H10 120.3 . .
C9 C10 H10 120.3 . .
C12 C11 C10 121.5(4) . .
C12 C11 H11 119.3 . .
C10 C11 H11 119.3 . .
C11 C12 C13 120.4(4) . .
C11 C12 H12 119.8 . .
C13 C12 H12 119.8 . .
N3 C13 C12 121.6(3) . .
N3 C13 C8 120.4(3) . .
C12 C13 C8 117.9(4) . .
C15 C14 O3 111.4(4) . .
C15 C14 C18 129.2(4) . .
O3 C14 C18 119.1(4) . .
C14 C15 C16 105.4(4) . .
C14 C15 H15 127.3 . .
C16 C15 H15 127.3 . .
C17 C16 C15 107.7(4) . .
C17 C16 H16 126.2 . .
C15 C16 H16 126.2 . .
C16 C17 O3 109.3(5) . .
C16 C17 H17 125.4 . .
O3 C17 H17 125.4 . .
N3 C18 N1 107.3(3) . .
N3 C18 C14 114.4(3) . .
N1 C18 C14 111.7(3) . .
N3 C18 H18 107.7 . .
N1 C18 H18 107.7 . .
C14 C18 H18 107.7 . .
O2 C19 O1 122.0(4) . .
O2 C19 C20 120.3(4) . .
O1 C19 C20 117.7(4) . .
O2 C19 Cd1 69.4(2) . .
O1 C19 Cd1 53.04(19) . .
C20 C19 Cd1 167.2(3) . .
C19 C20 H20A 109.5 . .
C19 C20 H20B 109.5 . .
H20A C20 H20B 109.5 . .
C19 C20 H20C 109.5 . .
H20A C20 H20C 109.5 . .
H20B C20 H20C 109.5 . .
O1 Cd1 O1 143.64(15) . 2_656
O1 Cd1 N2 98.78(11) . .
O1 Cd1 N2 105.99(10) 2_656 .
O1 Cd1 N2 105.99(10) . 2_656
O1 Cd1 N2 98.78(11) 2_656 2_656
N2 Cd1 N2 93.37(14) . 2_656
O1 Cd1 O2 53.40(10) . .
O1 Cd1 O2 97.28(11) 2_656 .
N2 Cd1 O2 95.85(10) . .
N2 Cd1 O2 158.50(10) 2_656 .
O1 Cd1 O2 97.28(11) . 2_656
O1 Cd1 O2 53.40(10) 2_656 2_656
N2 Cd1 O2 158.50(10) . 2_656
N2 Cd1 O2 95.85(10) 2_656 2_656
O2 Cd1 O2 82.39(14) . 2_656
O1 Cd1 C19 26.79(11) . .
O1 Cd1 C19 122.28(12) 2_656 .
N2 Cd1 C19 96.30(11) . .
N2 Cd1 C19 132.74(11) 2_656 .
O2 Cd1 C19 26.73(10) . .
O2 Cd1 C19 91.62(10) 2_656 .
O1 Cd1 C19 122.28(12) . 2_656
O1 Cd1 C19 26.79(11) 2_656 2_656
N2 Cd1 C19 132.74(11) . 2_656
N2 Cd1 C19 96.30(11) 2_656 2_656
O2 Cd1 C19 91.62(10) . 2_656
O2 Cd1 C19 26.73(10) 2_656 2_656
C19 Cd1 C19 109.84(16) . 2_656
C7 N1 C6 108.2(3) . .
C7 N1 C18 123.4(3) . .
C6 N1 C18 128.4(3) . .
C7 N2 C1 105.3(3) . .
C7 N2 Cd1 130.4(2) . .
C1 N2 Cd1 120.7(2) . .
C13 N3 C18 119.8(3) . .
C13 N3 H3A 120.1 . .
C18 N3 H3A 120.1 . .
C19 O1 Cd1 100.2(2) . .
C19 O2 Cd1 83.9(2) . .
C14 O3 C17 106.2(4) . .

loop_
_geom_bond_atom_site_label_1
_geom_bond_atom_site_label_2
_geom_bond_distance
_geom_bond_site_symmetry_2
C1 C2 1.391(5) .
C1 N2 1.392(4) .
C1 C6 1.397(5) .
C2 C3 1.374(6) .
C2 H2 0.9300 .
C3 C4 1.386(6) .
C3 H3 0.9300 .
C4 C5 1.392(6) .
C4 H4 0.9300 .
C5 C6 1.399(5) .
C5 H5 0.9300 .
C6 N1 1.377(4) .
C7 N2 1.330(4) .
C7 N1 1.364(4) .
C7 C8 1.450(5) .
C8 C9 1.388(5) .
C8 C13 1.411(5) .
C9 C10 1.385(5) .
C9 H9 0.9300 .
C10 C11 1.380(7) .
C10 H10 0.9300 .
C11 C12 1.373(6) .
C11 H11 0.9300 .
C12 C13 1.397(5) .
C12 H12 0.9300 .
C13 N3 1.378(5) .
C14 C15 1.326(6) .
C14 O3 1.357(5) .
C14 C18 1.504(5) .
C15 C16 1.437(8) .
C15 H15 0.9300 .
C16 C17 1.322(9) .
C16 H16 0.9300 .
C17 O3 1.385(7) .
C17 H17 0.9300 .
C18 N3 1.439(5) .
C18 N1 1.472(4) .
C18 H18 0.9800 .
C19 O2 1.244(5) .
C19 O1 1.259(5) .
C19 C20 1.505(6) .
C19 Cd1 2.749(4) .
C20 H20A 0.9600 .
C20 H20B 0.9600 .
C20 H20C 0.9600 .
Cd1 O1 2.232(3) .
Cd1 O1 2.232(3) 2_656
Cd1 N2 2.316(3) .
Cd1 N2 2.316(3) 2_656
Cd1 O2 2.588(3) .
Cd1 O2 2.588(3) 2_656
Cd1 C19 2.749(4) 2_656
N3 H3A 0.8600 .

loop_
_geom_torsion_atom_site_label_1
_geom_torsion_atom_site_label_2
_geom_torsion_atom_site_label_3
_geom_torsion_atom_site_label_4
_geom_torsion
_geom_torsion_site_symmetry_1
_geom_torsion_site_symmetry_4
N2 C1 C2 C3 178.8(3) . .
C6 C1 C2 C3 2.2(5) . .
C1 C2 C3 C4 0.1(6) . .
C2 C3 C4 C5 -1.8(6) . .
C3 C4 C5 C6 1.0(6) . .
C2 C1 C6 N1 177.1(3) . .
N2 C1 C6 N1 -0.1(4) . .
C2 C1 C6 C5 -3.1(5) . .
N2 C1 C6 C5 179.7(3) . .
C4 C5 C6 N1 -178.9(4) . .
C4 C5 C6 C1 1.5(5) . .
N2 C7 C8 C9 19.4(6) . .
N1 C7 C8 C9 -166.2(3) . .
N2 C7 C8 C13 -157.2(3) . .
N1 C7 C8 C13 17.3(5) . .
C13 C8 C9 C10 3.8(5) . .
C7 C8 C9 C10 -172.6(3) . .
C8 C9 C10 C11 0.6(6) . .
C9 C10 C11 C12 -2.7(6) . .
C10 C11 C12 C13 0.2(7) . .
C11 C12 C13 N3 179.7(4) . .
C11 C12 C13 C8 4.2(6) . .
C9 C8 C13 N3 178.3(3) . .
C7 C8 C13 N3 -5.0(5) . .
C9 C8 C13 C12 -6.2(5) . .
C7 C8 C13 C12 170.4(3) . .
O3 C14 C15 C16 -2.1(5) . .
C18 C14 C15 C16 -176.2(4) . .
C14 C15 C16 C17 1.7(5) . .
C15 C16 C17 O3 -0.7(6) . .
C15 C14 C18 N3 -153.4(4) . .
O3 C14 C18 N3 32.9(5) . .
C15 C14 C18 N1 84.5(5) . .
O3 C14 C18 N1 -89.2(4) . .
O2 C19 Cd1 O1 172.5(4) . .
C20 C19 Cd1 O1 -46.7(14) . .
O2 C19 Cd1 O1 22.9(3) . 2_656
O1 C19 Cd1 O1 -149.6(2) . 2_656
C20 C19 Cd1 O1 163.7(14) . 2_656
O2 C19 Cd1 N2 -90.5(2) . .
O1 C19 Cd1 N2 97.0(2) . .
C20 C19 Cd1 N2 50.3(14) . .
O2 C19 Cd1 N2 169.0(2) . 2_656
O1 C19 Cd1 N2 -3.5(3) . 2_656
C20 C19 Cd1 N2 -50.2(15) . 2_656
O1 C19 Cd1 O2 -172.5(4) . .
C20 C19 Cd1 O2 140.8(15) . .
O2 C19 Cd1 O2 69.5(3) . 2_656
O1 C19 Cd1 O2 -103.0(2) . 2_656
C20 C19 Cd1 O2 -149.7(14) . 2_656
O2 C19 Cd1 C19 49.5(2) . 2_656
O1 C19 Cd1 C19 -123.0(3) . 2_656
C20 C19 Cd1 C19 -169.7(15) . 2_656
N2 C7 N1 C6 -1.8(4) . .
C8 C7 N1 C6 -177.2(3) . .
N2 C7 N1 C18 177.7(3) . .
C8 C7 N1 C18 2.3(5) . .
C1 C6 N1 C7 1.1(4) . .
C5 C6 N1 C7 -178.7(4) . .
C1 C6 N1 C18 -178.4(3) . .
C5 C6 N1 C18 1.9(6) . .
N3 C18 N1 C7 -31.0(5) . .
C14 C18 N1 C7 95.1(4) . .
N3 C18 N1 C6 148.4(3) . .
C14 C18 N1 C6 -85.5(4) . .
N1 C7 N2 C1 1.6(4) . .
C8 C7 N2 C1 176.4(3) . .
N1 C7 N2 Cd1 -156.4(2) . .
C8 C7 N2 Cd1 18.4(5) . .
C2 C1 N2 C7 -177.8(4) . .
C6 C1 N2 C7 -0.9(4) . .
C2 C1 N2 Cd1 -17.2(5) . .
C6 C1 N2 Cd1 159.7(2) . .
O1 Cd1 N2 C7 -75.9(3) . .
O1 Cd1 N2 C7 131.0(3) 2_656 .
N2 Cd1 N2 C7 30.9(3) 2_656 .
O2 Cd1 N2 C7 -129.7(3) . .
O2 Cd1 N2 C7 146.2(3) 2_656 .
C19 Cd1 N2 C7 -102.8(3) . .
C19 Cd1 N2 C7 132.7(3) 2_656 .
O1 Cd1 N2 C1 129.0(2) . .
O1 Cd1 N2 C1 -24.1(3) 2_656 .
N2 Cd1 N2 C1 -124.3(3) 2_656 .
O2 Cd1 N2 C1 75.2(2) . .
O2 Cd1 N2 C1 -8.9(4) 2_656 .
C19 Cd1 N2 C1 102.1(3) . .
C19 Cd1 N2 C1 -22.5(3) 2_656 .
C12 C13 N3 C18 156.8(4) . .
C8 C13 N3 C18 -27.9(5) . .
N1 C18 N3 C13 43.4(4) . .
C14 C18 N3 C13 -81.1(4) . .
O2 C19 O1 Cd1 -8.3(4) . .
C20 C19 O1 Cd1 169.5(3) . .
O1 Cd1 O1 C19 46.2(2) 2_656 .
N2 Cd1 O1 C19 -86.6(2) . .
N2 Cd1 O1 C19 177.3(2) 2_656 .
O2 Cd1 O1 C19 4.2(2) . .
O2 Cd1 O1 C19 79.1(2) 2_656 .
C19 Cd1 O1 C19 68.9(3) 2_656 .
O1 C19 O2 Cd1 7.1(4) . .
C20 C19 O2 Cd1 -170.7(4) . .
O1 Cd1 O2 C19 -4.2(2) . .
O1 Cd1 O2 C19 -160.6(2) 2_656 .
N2 Cd1 O2 C19 92.4(2) . .
N2 Cd1 O2 C19 -22.5(4) 2_656 .
O2 Cd1 O2 C19 -109.2(2) 2_656 .
C19 Cd1 O2 C19 -134.3(2) 2_656 .
C15 C14 O3 C17 1.7(5) . .
C18 C14 O3 C17 176.4(4) . .
C16 C17 O3 C14 -0.5(5) . .
